data_2237626
loop_
_publ_author_name
'Amr, Abd El-Galil E.'
'El-Agrody, Ahmed M.'
'Sabry, Nermien M.'
'Ng, Seik Weng'
'Tiekink, Edward R. T.'

_publ_section_title
;
 2-Amino-4-(4-chlorophenyl)-4<i>H</i>-chromeno[8,7-<i>b</i>]pyridine-3-carbonitrile
;
_journal_coeditor_code HB7046
_journal_issue 4
_journal_name_full 'Acta Crystallographica Section E'
_journal_page_first o462
_journal_page_last o463
_journal_paper_doi 10.1107/S1600536813005217
_journal_volume 69
_journal_year 2013
_chemical_formula_iupac 'C19 H12 Cl N3 O'
_chemical_formula_moiety 'C19 H12 Cl N3 O'
_chemical_formula_sum 'C19 H12 Cl N3 O'
_chemical_formula_weight 333.77
_chemical_name_systematic 2-Amino-4-(4-chlorophenyl)-4<i>H</i>-chromeno[8,7-<i>b</i>]pyridine-3-carbonitrile
_space_group_IT_number 14
_symmetry_cell_setting monoclinic
_symmetry_space_group_name_Hall '-P 2yn'
_symmetry_space_group_name_H-M 'P 1 21/n 1'
_atom_sites_solution_hydrogens geom
_atom_sites_solution_primary direct
_atom_sites_solution_secondary difmap
_audit_creation_method SHELXL-97
_cell_angle_alpha 90.00
_cell_angle_beta 101.740(11)
_cell_angle_gamma 90.00
_cell_formula_units_Z 8
_cell_length_a 6.5311(8)
_cell_length_b 35.129(3)
_cell_length_c 14.0903(14)
_cell_measurement_reflns_used 2452
_cell_measurement_temperature 295(2)
_cell_measurement_theta_max 27.4969
_cell_measurement_theta_min 2.8934
_cell_volume 3165.1(6)
_computing_cell_refinement 'CrysAlis PRO (Agilent, 2011)'
_computing_data_collection 'CrysAlis PRO (Agilent, 2011)'
_computing_data_reduction 'CrysAlis PRO (Agilent, 2011)'
_computing_molecular_graphics
;
ORTEP-3 for Windows (Farrugia, 2012), <i>QMol</i> (Gans & Shalloway,
2001)
and DIAMOND (Brandenburg, 2006)
;
_computing_publication_material 'publCIF (Westrip, 2010)'
_computing_structure_refinement 'SHELXL97 (Sheldrick, 2008)'
_computing_structure_solution 'SHELXS97 (Sheldrick, 2008)'
_diffrn_ambient_temperature 295(2)
_diffrn_detector_area_resol_mean 10.4041
_diffrn_measured_fraction_theta_full 0.999
_diffrn_measured_fraction_theta_max 0.999
_diffrn_measurement_device_type 'Agilent SuperNova Dual diffractometer with an Atlas detector'
_diffrn_measurement_method '\w scan'
_diffrn_radiation_monochromator Mirror
_diffrn_radiation_source 'SuperNova (Mo) X-ray Source'
_diffrn_radiation_type MoK\a
_diffrn_radiation_wavelength 0.71073
_diffrn_reflns_av_R_equivalents 0.0683
_diffrn_reflns_av_sigmaI/netI 0.0913
_diffrn_reflns_limit_h_max 8
_diffrn_reflns_limit_h_min -8
_diffrn_reflns_limit_k_max 45
_diffrn_reflns_limit_k_min -44
_diffrn_reflns_limit_l_max 18
_diffrn_reflns_limit_l_min -18
_diffrn_reflns_number 20646
_diffrn_reflns_theta_full 27.56
_diffrn_reflns_theta_max 27.56
_diffrn_reflns_theta_min 2.95
_diffrn_standards_decay_% 0
_diffrn_standards_interval_count 0
_diffrn_standards_interval_time 0
_diffrn_standards_number 0
_exptl_absorpt_coefficient_mu 0.252
_exptl_absorpt_correction_T_max 1.0000
_exptl_absorpt_correction_T_min 0.83321
_exptl_absorpt_correction_type multi-scan
_exptl_absorpt_process_details '(CrysAlis PRO; Agilent, 2011)'
_exptl_crystal_colour yellow
_exptl_crystal_density_diffrn 1.401
_exptl_crystal_density_method 'not measured'
_exptl_crystal_description prism
_exptl_crystal_F_000 1376
_exptl_crystal_size_max 0.30
_exptl_crystal_size_mid 0.20
_exptl_crystal_size_min 0.05
_refine_diff_density_max 0.208
_refine_diff_density_min -0.317
_refine_ls_extinction_coef 0.0023(4)
_refine_ls_extinction_expression Fc^*^=kFc[1+0.001xFc^2^\l^3^/sin(2\q)]^-1/4^
_refine_ls_extinction_method 'SHELXL97 (Sheldrick, 2008)'
_refine_ls_goodness_of_fit_ref 1.014
_refine_ls_hydrogen_treatment mixed
_refine_ls_matrix_type full
_refine_ls_number_parameters 450
_refine_ls_number_reflns 7326
_refine_ls_number_restraints 0
_refine_ls_restrained_S_all 1.014
_refine_ls_R_factor_all 0.1470
_refine_ls_R_factor_gt 0.0613
_refine_ls_shift/su_max 0.001
_refine_ls_shift/su_mean 0.000
_refine_ls_structure_factor_coef Fsqd
_refine_ls_weighting_details 'calc w=1/[\s^2^(Fo^2^)+(0.0527P)^2^] where P=(Fo^2^+2Fc^2^)/3'
_refine_ls_weighting_scheme calc
_refine_ls_wR_factor_gt 0.1230
_refine_ls_wR_factor_ref 0.1635
_reflns_number_gt 3471
_reflns_number_total 7326
_reflns_threshold_expression I>2\s(I)
_cod_data_source_file hb7046.cif
_cod_data_source_block I
_cod_original_cell_volume 3165.2(6)
_cod_original_sg_symbol_H-M 'P 21/n'
_cod_database_code 2237626
_cod_database_fobs_code 2237626

loop_
_symmetry_equiv_pos_as_xyz
'x, y, z'
'x+1/2, -y+1/2, z+1/2'
'-x, -y, -z'
'-x-1/2, y-1/2, -z-1/2'

loop_
_atom_site_type_symbol
_atom_site_label
_atom_site_fract_x
_atom_site_fract_y
_atom_site_fract_z
_atom_site_U_iso_or_equiv
_atom_site_adp_type
_atom_site_calc_flag
_atom_site_refinement_flags
_atom_site_occupancy
_atom_site_symmetry_multiplicity
Cl Cl1 0.14716(19) 0.04691(3) 0.61417(7) 0.0887(4) Uani d . 1 1
Cl Cl2 0.8629(2) 0.47842(3) 0.89931(6) 0.1067(5) Uani d . 1 1
O O1 0.1506(3) 0.25977(5) 0.34064(13) 0.0470(5) Uani d . 1 1
O O2 0.6996(3) 0.35767(5) 0.38366(13) 0.0464(5) Uani d . 1 1
N N1 0.4684(4) 0.27492(6) 0.25590(15) 0.0455(6) Uani d . 1 1
N N2 -0.0484(5) 0.28690(7) 0.43039(19) 0.0494(7) Uani d . 1 1
N N3 -0.3636(5) 0.21391(8) 0.5043(2) 0.0800(10) Uani d . 1 1
N N4 1.0071(4) 0.35491(6) 0.28969(16) 0.0475(6) Uani d . 1 1
N N5 0.4811(5) 0.31956(7) 0.4397(2) 0.0500(7) Uani d . 1 1
N N6 0.2277(5) 0.37488(8) 0.5911(2) 0.0873(11) Uani d . 1 1
C C1 0.6186(5) 0.28248(8) 0.2095(2) 0.0512(8) Uani d . 1 1
H H1A 0.6696 0.3073 0.2126 0.061 Uiso calc R 1 1
C C2 0.7079(5) 0.25603(9) 0.15559(19) 0.0528(8) Uani d . 1 1
H H2A 0.8134 0.2632 0.1237 0.063 Uiso calc R 1 1
C C3 0.6363(5) 0.21963(9) 0.15116(19) 0.0511(8) Uani d . 1 1
H H3A 0.6953 0.2014 0.1171 0.061 Uiso calc R 1 1
C C4 0.4729(5) 0.20941(8) 0.19792(18) 0.0445(7) Uani d . 1 1
C C5 0.3886(5) 0.17228(8) 0.1979(2) 0.0549(9) Uani d . 1 1
H H5 0.4396 0.1529 0.1641 0.066 Uiso calc R 1 1
C C6 0.2346(5) 0.16457(8) 0.2465(2) 0.0542(8) Uani d . 1 1
H H6 0.1832 0.1399 0.2458 0.065 Uiso calc R 1 1
C C7 0.1495(5) 0.19300(7) 0.29835(18) 0.0421(7) Uani d . 1 1
C C8 0.2278(5) 0.22901(7) 0.29687(18) 0.0403(7) Uani d . 1 1
C C9 0.3921(5) 0.23850(7) 0.24918(17) 0.0407(7) Uani d . 1 1
C C10 -0.0007(5) 0.25317(8) 0.39165(18) 0.0409(7) Uani d . 1 1
C C11 -0.0810(5) 0.21862(8) 0.40245(19) 0.0437(7) Uani d . 1 1
C C12 -0.0248(5) 0.18351(7) 0.35028(19) 0.0458(7) Uani d . 1 1
H H12 -0.1477 0.1772 0.3003 0.055 Uiso calc R 1 1
C C13 -0.2384(6) 0.21591(8) 0.4580(2) 0.0531(8) Uani d . 1 1
C C14 0.0212(5) 0.14887(8) 0.4167(2) 0.0453(7) Uani d . 1 1
C C15 -0.1253(6) 0.12104(9) 0.4144(2) 0.0702(10) Uani d . 1 1
H H15 -0.2530 0.1233 0.3712 0.084 Uiso calc R 1 1
C C16 -0.0887(7) 0.08930(9) 0.4751(3) 0.0751(11) Uani d . 1 1
H H16 -0.1905 0.0706 0.4728 0.090 Uiso calc R 1 1
C C17 0.0984(7) 0.08624(9) 0.5375(2) 0.0579(9) Uani d . 1 1
C C18 0.2466(6) 0.11359(10) 0.5426(2) 0.0690(10) Uani d . 1 1
H H18 0.3736 0.1113 0.5863 0.083 Uiso calc R 1 1
C C19 0.2072(6) 0.14497(9) 0.4821(2) 0.0637(9) Uani d . 1 1
H H19 0.3086 0.1638 0.4858 0.076 Uiso calc R 1 1
C C20 1.1555(5) 0.35407(9) 0.2385(2) 0.0552(9) Uani d . 1 1
H H20 1.1859 0.3308 0.2131 0.066 Uiso calc R 1 1
C C21 1.2701(5) 0.38601(10) 0.2201(2) 0.0584(9) Uani d . 1 1
H H21 1.3715 0.3838 0.1827 0.070 Uiso calc R 1 1
C C22 1.2309(5) 0.42014(9) 0.2577(2) 0.0562(9) Uani d . 1 1
H H22 1.3058 0.4416 0.2461 0.067 Uiso calc R 1 1
C C23 1.0766(5) 0.42312(8) 0.31426(19) 0.0464(8) Uani d . 1 1
C C24 1.0277(5) 0.45694(8) 0.3591(2) 0.0540(9) Uani d . 1 1
H H24 1.0983 0.4793 0.3510 0.065 Uiso calc R 1 1
C C25 0.8789(5) 0.45719(7) 0.4137(2) 0.0482(8) Uani d . 1 1
H H25 0.8528 0.4797 0.4439 0.058 Uiso calc R 1 1
C C26 0.7618(5) 0.42418(7) 0.42611(17) 0.0394(7) Uani d . 1 1
C C27 0.8066(5) 0.39158(7) 0.38100(18) 0.0381(7) Uani d . 1 1
C C28 0.9661(5) 0.38958(7) 0.32597(17) 0.0400(7) Uani d . 1 1
C C29 0.5538(5) 0.35562(7) 0.43977(18) 0.0404(7) Uani d . 1 1
C C30 0.5022(5) 0.38585(7) 0.48884(18) 0.0401(7) Uani d . 1 1
C C31 0.5956(5) 0.42540(7) 0.48574(18) 0.0405(7) Uani d . 1 1
H H31 0.4841 0.4422 0.4525 0.049 Uiso calc R 1 1
C C32 0.3499(6) 0.37995(8) 0.5446(2) 0.0537(8) Uani d . 1 1
C C33 0.6695(5) 0.44071(7) 0.5878(2) 0.0434(7) Uani d . 1 1
C C34 0.5327(6) 0.46012(8) 0.6330(2) 0.0602(9) Uani d . 1 1
H H34 0.3988 0.4657 0.5987 0.072 Uiso calc R 1 1
C C35 0.5929(7) 0.47155(9) 0.7299(3) 0.0708(11) Uani d . 1 1
H H35 0.4991 0.4845 0.7599 0.085 Uiso calc R 1 1
C C36 0.7888(7) 0.46368(9) 0.7799(2) 0.0644(10) Uani d . 1 1
C C37 0.9283(6) 0.44463(8) 0.7368(2) 0.0613(9) Uani d . 1 1
H H37 1.0626 0.4395 0.7713 0.074 Uiso calc R 1 1
C C38 0.8671(5) 0.43299(8) 0.6410(2) 0.0521(8) Uani d . 1 1
H H38 0.9613 0.4197 0.6120 0.063 Uiso calc R 1 1
H H1 -0.032(6) 0.3060(10) 0.397(2) 0.081(12) Uiso d . 1 1
H H2 -0.157(5) 0.2859(8) 0.460(2) 0.064(11) Uiso d . 1 1
H H3 0.469(5) 0.3081(9) 0.384(2) 0.073(11) Uiso d . 1 1
H H4 0.369(5) 0.3152(8) 0.467(2) 0.061(10) Uiso d . 1 1

loop_
_atom_site_aniso_label
_atom_site_aniso_U_11
_atom_site_aniso_U_22
_atom_site_aniso_U_33
_atom_site_aniso_U_12
_atom_site_aniso_U_13
_atom_site_aniso_U_23
Cl1 0.1187(10) 0.0705(6) 0.0826(6) 0.0147(6) 0.0336(6) 0.0305(5)
Cl2 0.1573(13) 0.1087(8) 0.0572(5) -0.0307(8) 0.0293(6) -0.0242(5)
O1 0.0519(15) 0.0330(10) 0.0612(11) -0.0010(10) 0.0238(11) -0.0079(8)
O2 0.0496(14) 0.0337(10) 0.0638(12) -0.0065(10) 0.0302(11) -0.0081(9)
N1 0.0483(18) 0.0410(13) 0.0499(13) -0.0018(12) 0.0161(13) -0.0042(11)
N2 0.059(2) 0.0390(14) 0.0557(15) 0.0046(14) 0.0237(15) -0.0015(12)
N3 0.074(2) 0.085(2) 0.090(2) -0.0125(19) 0.038(2) -0.0017(17)
N4 0.0521(18) 0.0416(13) 0.0539(14) 0.0040(13) 0.0228(13) 0.0030(11)
N5 0.058(2) 0.0373(13) 0.0627(16) -0.0117(13) 0.0308(16) -0.0083(12)
N6 0.093(3) 0.0567(18) 0.135(3) 0.0027(18) 0.077(2) 0.0025(18)
C1 0.053(2) 0.0495(17) 0.0538(17) -0.0009(16) 0.0169(17) 0.0005(14)
C2 0.052(2) 0.064(2) 0.0446(15) 0.0023(18) 0.0150(15) 0.0032(15)
C3 0.057(2) 0.0555(19) 0.0419(15) 0.0101(17) 0.0140(16) -0.0029(14)
C4 0.050(2) 0.0438(16) 0.0388(14) 0.0091(15) 0.0070(14) -0.0051(12)
C5 0.064(3) 0.0407(16) 0.0620(18) 0.0061(17) 0.0180(18) -0.0129(14)
C6 0.062(2) 0.0406(16) 0.0614(18) -0.0049(17) 0.0148(18) -0.0123(14)
C7 0.044(2) 0.0355(14) 0.0461(15) 0.0006(14) 0.0074(14) -0.0048(12)
C8 0.043(2) 0.0335(14) 0.0431(14) 0.0026(14) 0.0069(14) -0.0067(12)
C9 0.041(2) 0.0410(15) 0.0395(14) 0.0021(14) 0.0073(14) -0.0007(12)
C10 0.041(2) 0.0410(15) 0.0413(14) 0.0035(15) 0.0103(14) -0.0009(12)
C11 0.038(2) 0.0440(16) 0.0491(16) 0.0006(15) 0.0102(15) 0.0001(13)
C12 0.042(2) 0.0415(15) 0.0502(16) -0.0049(15) 0.0015(15) -0.0017(13)
C13 0.052(2) 0.0469(18) 0.0615(19) -0.0057(17) 0.0152(18) 0.0030(14)
C14 0.043(2) 0.0384(15) 0.0537(17) -0.0019(15) 0.0079(16) -0.0024(13)
C15 0.061(3) 0.057(2) 0.085(2) -0.016(2) -0.004(2) 0.0148(18)
C16 0.079(3) 0.054(2) 0.089(2) -0.025(2) 0.009(2) 0.0132(19)
C17 0.074(3) 0.0490(18) 0.0531(18) 0.004(2) 0.0177(19) 0.0036(15)
C18 0.065(3) 0.068(2) 0.067(2) -0.003(2) -0.0054(19) 0.0121(18)
C19 0.055(2) 0.0527(19) 0.077(2) -0.0133(18) -0.0028(19) 0.0052(17)
C20 0.059(2) 0.0555(19) 0.0569(17) 0.0111(18) 0.0257(18) 0.0023(15)
C21 0.053(2) 0.072(2) 0.0566(18) 0.0007(19) 0.0259(17) 0.0088(17)
C22 0.052(2) 0.060(2) 0.0598(18) -0.0096(18) 0.0187(17) 0.0118(16)
C23 0.049(2) 0.0456(16) 0.0460(15) -0.0031(16) 0.0127(15) 0.0086(13)
C24 0.065(3) 0.0423(17) 0.0570(17) -0.0141(17) 0.0172(18) 0.0074(14)
C25 0.056(2) 0.0326(15) 0.0572(17) -0.0037(15) 0.0137(17) -0.0016(13)
C26 0.0399(19) 0.0338(14) 0.0451(14) -0.0006(14) 0.0100(14) 0.0026(12)
C27 0.0391(19) 0.0304(13) 0.0464(15) -0.0025(13) 0.0122(14) 0.0030(11)
C28 0.044(2) 0.0383(14) 0.0390(14) 0.0003(14) 0.0103(14) 0.0042(12)
C29 0.041(2) 0.0349(14) 0.0480(15) -0.0028(14) 0.0147(14) -0.0002(12)
C30 0.0402(19) 0.0363(14) 0.0468(15) -0.0034(14) 0.0158(14) -0.0042(12)
C31 0.0400(19) 0.0319(13) 0.0505(15) 0.0037(14) 0.0118(14) -0.0024(12)
C32 0.058(2) 0.0343(15) 0.076(2) -0.0001(16) 0.0303(19) -0.0032(14)
C33 0.049(2) 0.0294(13) 0.0554(16) 0.0000(15) 0.0186(16) -0.0050(12)
C34 0.053(2) 0.0528(18) 0.079(2) -0.0001(18) 0.0229(19) -0.0214(16)
C35 0.080(3) 0.061(2) 0.083(2) -0.015(2) 0.046(2) -0.0294(19)
C36 0.084(3) 0.058(2) 0.0573(19) -0.017(2) 0.028(2) -0.0092(16)
C37 0.075(3) 0.0530(18) 0.0532(18) -0.0008(19) 0.0072(18) 0.0023(15)
C38 0.059(2) 0.0430(16) 0.0554(18) 0.0070(17) 0.0150(17) -0.0033(14)

loop_
_atom_type_symbol
_atom_type_description
_atom_type_scat_dispersion_real
_atom_type_scat_dispersion_imag
_atom_type_scat_source
C C 0.0033 0.0016 'International Tables Vol C Tables 4.2.6.8 and 6.1.1.4'
H H 0.0000 0.0000 'International Tables Vol C Tables 4.2.6.8 and 6.1.1.4'
N N 0.0061 0.0033 'International Tables Vol C Tables 4.2.6.8 and 6.1.1.4'
O O 0.0106 0.0060 'International Tables Vol C Tables 4.2.6.8 and 6.1.1.4'
Cl Cl 0.1484 0.1585 'International Tables Vol C Tables 4.2.6.8 and 6.1.1.4'

loop_
_geom_angle_atom_site_label_1
_geom_angle_atom_site_label_2
_geom_angle_atom_site_label_3
_geom_angle
C10 O1 C8 118.2(2)
C29 O2 C27 118.59(19)
C1 N1 C9 116.9(2)
C10 N2 H1 114(2)
C10 N2 H2 115(2)
H1 N2 H2 120(3)
C20 N4 C28 116.4(2)
C29 N5 H3 114(2)
C29 N5 H4 118.3(19)
H3 N5 H4 111(3)
N1 C1 C2 124.9(3)
N1 C1 H1A 117.5
C2 C1 H1A 117.5
C3 C2 C1 118.2(3)
C3 C2 H2A 120.9
C1 C2 H2A 120.9
C2 C3 C4 120.3(3)
C2 C3 H3A 119.9
C4 C3 H3A 119.9
C3 C4 C9 116.8(3)
C3 C4 C5 124.5(3)
C9 C4 C5 118.7(3)
C6 C5 C4 120.9(3)
C6 C5 H5 119.6
C4 C5 H5 119.6
C5 C6 C7 122.0(3)
C5 C6 H6 119.0
C7 C6 H6 119.0
C8 C7 C6 117.2(3)
C8 C7 C12 122.2(2)
C6 C7 C12 120.5(2)
C7 C8 O1 122.9(2)
C7 C8 C9 123.2(2)
O1 C8 C9 114.0(2)
N1 C9 C4 122.8(3)
N1 C9 C8 119.1(2)
C4 C9 C8 118.0(2)
C11 C10 O1 123.9(2)
C11 C10 N2 127.7(3)
O1 C10 N2 108.3(2)
C10 C11 C13 117.9(3)
C10 C11 C12 122.8(2)
C13 C11 C12 119.1(3)
C7 C12 C11 109.6(2)
C7 C12 C14 113.5(2)
C11 C12 C14 112.8(2)
C7 C12 H12 106.8
C11 C12 H12 106.8
C14 C12 H12 106.8
N3 C13 C11 178.9(4)
C15 C14 C19 117.7(3)
C15 C14 C12 120.4(3)
C19 C14 C12 121.8(3)
C14 C15 C16 121.7(4)
C14 C15 H15 119.1
C16 C15 H15 119.1
C17 C16 C15 118.7(3)
C17 C16 H16 120.7
C15 C16 H16 120.7
C16 C17 C18 121.2(3)
C16 C17 Cl1 119.4(3)
C18 C17 Cl1 119.4(3)
C17 C18 C19 119.3(3)
C17 C18 H18 120.3
C19 C18 H18 120.3
C14 C19 C18 121.4(3)
C14 C19 H19 119.3
C18 C19 H19 119.3
N4 C20 C21 124.2(3)
N4 C20 H20 117.9
C21 C20 H20 117.9
C22 C21 C20 119.0(3)
C22 C21 H21 120.5
C20 C21 H21 120.5
C21 C22 C23 120.0(3)
C21 C22 H22 120.0
C23 C22 H22 120.0
C28 C23 C22 116.5(3)
C28 C23 C24 118.9(3)
C22 C23 C24 124.6(3)
C25 C24 C23 120.8(3)
C25 C24 H24 119.6
C23 C24 H24 119.6
C24 C25 C26 122.0(3)
C24 C25 H25 119.0
C26 C25 H25 119.0
C27 C26 C25 117.0(2)
C27 C26 C31 122.0(2)
C25 C26 C31 120.9(2)
C26 C27 O2 123.4(2)
C26 C27 C28 123.0(2)
O2 C27 C28 113.7(2)
N4 C28 C23 123.8(2)
N4 C28 C27 118.0(2)
C23 C28 C27 118.2(2)
C30 C29 N5 127.9(3)
C30 C29 O2 122.4(2)
N5 C29 O2 109.7(2)
C29 C30 C32 116.8(2)
C29 C30 C31 124.2(2)
C32 C30 C31 119.0(2)
C26 C31 C33 114.4(2)
C26 C31 C30 109.2(2)
C33 C31 C30 110.4(2)
C26 C31 H31 107.5
C33 C31 H31 107.5
C30 C31 H31 107.5
N6 C32 C30 178.9(4)
C34 C33 C38 118.0(3)
C34 C33 C31 120.1(3)
C38 C33 C31 121.7(2)
C33 C34 C35 120.8(3)
C33 C34 H34 119.6
C35 C34 H34 119.6
C36 C35 C34 119.7(3)
C36 C35 H35 120.2
C34 C35 H35 120.2
C35 C36 C37 120.8(3)
C35 C36 Cl2 119.4(3)
C37 C36 Cl2 119.8(3)
C36 C37 C38 119.3(3)
C36 C37 H37 120.3
C38 C37 H37 120.3
C33 C38 C37 121.4(3)
C33 C38 H38 119.3
C37 C38 H38 119.3

loop_
_geom_bond_atom_site_label_1
_geom_bond_atom_site_label_2
_geom_bond_distance
Cl1 C17 1.743(3)
Cl2 C36 1.732(3)
O1 C10 1.355(3)
O1 C8 1.389(3)
O2 C29 1.358(3)
O2 C27 1.385(3)
N1 C1 1.312(3)
N1 C9 1.369(3)
N2 C10 1.367(3)
N2 H1 0.84(3)
N2 H2 0.89(3)
N3 C13 1.147(4)
N4 C20 1.321(3)
N4 C28 1.368(3)
N5 C29 1.353(3)
N5 H3 0.87(3)
N5 H4 0.91(3)
N6 C32 1.145(4)
C1 C2 1.400(4)
C1 H1A 0.9300
C2 C3 1.359(4)
C2 H2A 0.9300
C3 C4 1.410(4)
C3 H3A 0.9300
C4 C9 1.414(3)
C4 C5 1.416(4)
C5 C6 1.354(4)
C5 H5 0.9300
C6 C7 1.416(4)
C6 H6 0.9300
C7 C8 1.366(4)
C7 C12 1.510(4)
C8 C9 1.417(4)
C10 C11 1.343(4)
C11 C13 1.417(4)
C11 C12 1.519(4)
C12 C14 1.527(4)
C12 H12 0.9800
C14 C15 1.364(4)
C14 C19 1.374(4)
C15 C16 1.396(4)
C15 H15 0.9300
C16 C17 1.357(5)
C16 H16 0.9300
C17 C18 1.355(4)
C18 C19 1.385(4)
C18 H18 0.9300
C19 H19 0.9300
C20 C21 1.402(4)
C20 H20 0.9300
C21 C22 1.356(4)
C21 H21 0.9300
C22 C23 1.411(4)
C22 H22 0.9300
C23 C28 1.409(4)
C23 C24 1.412(4)
C24 C25 1.357(4)
C24 H24 0.9300
C25 C26 1.419(4)
C25 H25 0.9300
C26 C27 1.370(3)
C26 C31 1.502(4)
C27 C28 1.421(4)
C29 C30 1.347(3)
C30 C32 1.403(4)
C30 C31 1.522(3)
C31 C33 1.520(4)
C31 H31 0.9800
C33 C34 1.378(4)
C33 C38 1.381(4)
C34 C35 1.401(5)
C34 H34 0.9300
C35 C36 1.358(5)
C35 H35 0.9300
C36 C37 1.368(5)
C37 C38 1.390(4)
C37 H37 0.9300
C38 H38 0.9300

loop_
_geom_hbond_atom_site_label_D
_geom_hbond_atom_site_label_H
_geom_hbond_atom_site_label_A
_geom_hbond_site_symmetry_A
_geom_hbond_distance_DH
_geom_hbond_distance_HA
_geom_hbond_distance_DA
_geom_hbond_angle_DHA
N2 H1 N4 1_455 0.84(3) 2.34(4) 3.172(4) 174(3)
N2 H2 N5 1_455 0.89(3) 2.61(3) 3.308(5) 136(2)
N5 H3 N1 . 0.87(3) 2.15(3) 3.014(3) 173(3)
C18 H18 Cg1 4_455 0.93 2.80 3.650(3) 152
C24 H24 Cg2 3_766 0.93 2.74 3.668(3) 174

loop_
_geom_torsion_atom_site_label_1
_geom_torsion_atom_site_label_2
_geom_torsion_atom_site_label_3
_geom_torsion_atom_site_label_4
_geom_torsion
C9 N1 C1 C2 -1.2(4)
N1 C1 C2 C3 -0.6(5)
C1 C2 C3 C4 1.5(4)
C2 C3 C4 C9 -0.7(4)
C2 C3 C4 C5 -179.6(3)
C3 C4 C5 C6 178.5(3)
C9 C4 C5 C6 -0.5(5)
C4 C5 C6 C7 0.7(5)
C5 C6 C7 C8 0.6(5)
C5 C6 C7 C12 178.9(3)
C6 C7 C8 O1 176.7(3)
C12 C7 C8 O1 -1.6(4)
C6 C7 C8 C9 -2.1(4)
C12 C7 C8 C9 179.6(3)
C10 O1 C8 C7 3.9(4)
C10 O1 C8 C9 -177.2(2)
C1 N1 C9 C4 2.1(4)
C1 N1 C9 C8 -179.1(3)
C3 C4 C9 N1 -1.2(4)
C5 C4 C9 N1 177.8(3)
C3 C4 C9 C8 180.0(3)
C5 C4 C9 C8 -1.0(4)
C7 C8 C9 N1 -176.5(3)
O1 C8 C9 N1 4.6(4)
C7 C8 C9 C4 2.3(4)
O1 C8 C9 C4 -176.6(2)
C8 O1 C10 C11 -0.1(4)
C8 O1 C10 N2 178.2(2)
O1 C10 C11 C13 179.8(3)
N2 C10 C11 C13 1.9(5)
O1 C10 C11 C12 -6.0(5)
N2 C10 C11 C12 176.0(3)
C8 C7 C12 C11 -3.7(4)
C6 C7 C12 C11 178.1(3)
C8 C7 C12 C14 -130.8(3)
C6 C7 C12 C14 51.0(4)
C10 C11 C12 C7 7.4(4)
C13 C11 C12 C7 -178.5(3)
C10 C11 C12 C14 134.9(3)
C13 C11 C12 C14 -51.0(4)
C7 C12 C14 C15 -132.9(3)
C11 C12 C14 C15 101.7(3)
C7 C12 C14 C19 48.7(4)
C11 C12 C14 C19 -76.7(4)
C19 C14 C15 C16 -0.7(5)
C12 C14 C15 C16 -179.2(3)
C14 C15 C16 C17 -0.3(5)
C15 C16 C17 C18 1.1(5)
C15 C16 C17 Cl1 179.8(3)
C16 C17 C18 C19 -0.9(5)
Cl1 C17 C18 C19 -179.5(2)
C15 C14 C19 C18 1.0(5)
C12 C14 C19 C18 179.5(3)
C17 C18 C19 C14 -0.3(5)
C28 N4 C20 C21 0.1(5)
N4 C20 C21 C22 1.0(5)
C20 C21 C22 C23 -0.1(5)
C21 C22 C23 C28 -1.8(4)
C21 C22 C23 C24 178.1(3)
C28 C23 C24 C25 0.9(5)
C22 C23 C24 C25 -178.9(3)
C23 C24 C25 C26 -1.9(5)
C24 C25 C26 C27 0.6(4)
C24 C25 C26 C31 -179.0(3)
C25 C26 C27 O2 -177.5(2)
C31 C26 C27 O2 2.2(4)
C25 C26 C27 C28 1.8(4)
C31 C26 C27 C28 -178.6(3)
C29 O2 C27 C26 -5.2(4)
C29 O2 C27 C28 175.5(2)
C20 N4 C28 C23 -2.2(4)
C20 N4 C28 C27 179.7(3)
C22 C23 C28 N4 3.0(4)
C24 C23 C28 N4 -176.8(3)
C22 C23 C28 C27 -178.8(3)
C24 C23 C28 C27 1.3(4)
C26 C27 C28 N4 175.5(3)
O2 C27 C28 N4 -5.2(4)
C26 C27 C28 C23 -2.7(4)
O2 C27 C28 C23 176.6(2)
C27 O2 C29 C30 3.4(4)
C27 O2 C29 N5 -174.5(2)
N5 C29 C30 C32 -2.3(5)
O2 C29 C30 C32 -179.7(3)
N5 C29 C30 C31 178.9(3)
O2 C29 C30 C31 1.4(5)
C27 C26 C31 C33 126.5(3)
C25 C26 C31 C33 -53.9(3)
C27 C26 C31 C30 2.3(4)
C25 C26 C31 C30 -178.1(2)
C29 C30 C31 C26 -4.0(4)
C32 C30 C31 C26 177.1(3)
C29 C30 C31 C33 -130.6(3)
C32 C30 C31 C33 50.5(4)
C26 C31 C33 C34 149.0(3)
C30 C31 C33 C34 -87.4(3)
C26 C31 C33 C38 -36.7(4)
C30 C31 C33 C38 87.0(3)
C38 C33 C34 C35 -0.1(4)
C31 C33 C34 C35 174.5(3)
C33 C34 C35 C36 0.4(5)
C34 C35 C36 C37 -0.1(5)
C34 C35 C36 Cl2 179.2(2)
C35 C36 C37 C38 -0.6(5)
Cl2 C36 C37 C38 -179.9(2)
C34 C33 C38 C37 -0.6(4)
C31 C33 C38 C37 -175.1(2)
C36 C37 C38 C33 0.9(5)

loop_
_cod_related_entry_id
_cod_related_entry_database
_cod_related_entry_code
1 ChemSpider 3067877
